data_7013467
loop_
_publ_author_name
'Christer B. Aaker\"oy'
'Alicia M. Beatty'
'John Desper'
'Mick O'Shea'
'Jes\'us Vald\'es-Mart\'inez'

_publ_section_title
;
 Directed assembly of dinuclear and mononuclear copper(II)-carboxylates
 into infinite 1-D motifs using isonicotinamide as a high-yielding
 supramolecular reagent
;
_journal_issue 20
_journal_name_full 'Dalton Trans.'
_journal_page_first 3956
_journal_page_last 3962
_journal_paper_doi 10.1039/b308446a
_journal_year 2003
_chemical_formula_moiety 'C16 H18 Cu N4 O6,C1 H4 O,(C1 H4 O)0.25'
_chemical_formula_sum 'C17.25 H23 Cu N4 O7.25'
_chemical_formula_weight 465.94
_chemical_name_common copper(ii)(isonicotinamide)diacetate
_chemical_name_systematic
;
copper(II)(isonicotinamide)diacetate
;
_space_group_IT_number 2
_symmetry_cell_setting triclinic
_symmetry_space_group_name_Hall '-P 1'
_symmetry_space_group_name_H-M 'P -1'
_atom_sites_solution_hydrogens geom
_atom_sites_solution_primary direct
_atom_sites_solution_secondary difmap
_audit_creation_method SHELXL-97
_cell_angle_alpha 69.735(3)
_cell_angle_beta 75.696(3)
_cell_angle_gamma 67.129(3)
_cell_formula_units_Z 2
_cell_length_a 9.3053(17)
_cell_length_b 10.1542(19)
_cell_length_c 12.885(2)
_cell_measurement_reflns_used 979
_cell_measurement_temperature 203(2)
_cell_measurement_theta_max 28.0
_cell_measurement_theta_min 2.4
_cell_volume 1043.4(3)
_computing_cell_refinement 'Bruker SMART'
_computing_data_collection 'Bruker SMART'
_computing_data_reduction 'Bruker SHELXTL'
_computing_molecular_graphics 'Bruker SHELXTL'
_computing_publication_material 'Bruker SHELXTL'
_computing_structure_refinement 'SHELXL-97 (Sheldrick, 1997)'
_computing_structure_solution 'SHELXS-97 (Sheldrick, 1990)'
_diffrn_ambient_temperature 203(2)
_diffrn_measured_fraction_theta_full 0.890
_diffrn_measured_fraction_theta_max 0.890
_diffrn_measurement_device_type 'CCD area detector'
_diffrn_measurement_method 'phi and omega scans'
_diffrn_radiation_monochromator graphite
_diffrn_radiation_source 'fine-focus sealed tube'
_diffrn_radiation_type MoK\a
_diffrn_radiation_wavelength 0.71073
_diffrn_reflns_av_R_equivalents 0.0160
_diffrn_reflns_av_sigmaI/netI 0.0340
_diffrn_reflns_limit_h_max 12
_diffrn_reflns_limit_h_min -12
_diffrn_reflns_limit_k_max 13
_diffrn_reflns_limit_k_min -13
_diffrn_reflns_limit_l_max 17
_diffrn_reflns_limit_l_min -16
_diffrn_reflns_number 7222
_diffrn_reflns_theta_full 28.26
_diffrn_reflns_theta_max 28.26
_diffrn_reflns_theta_min 2.27
_exptl_absorpt_coefficient_mu 1.094
_exptl_absorpt_correction_T_max 0.98
_exptl_absorpt_correction_T_min 0.74
_exptl_absorpt_correction_type multi-scan
_exptl_absorpt_process_details
;
Sheldrick, G.M. SADABS. Version 2. Multi-Scan Absorption Correction Program.
University of Gottingen, Germany, 2001
;
_exptl_crystal_colour blue
_exptl_crystal_density_diffrn 1.483
_exptl_crystal_density_method 'not measured'
_exptl_crystal_description plate
_exptl_crystal_F_000 483
_exptl_crystal_size_max 0.40
_exptl_crystal_size_mid 0.30
_exptl_crystal_size_min 0.10
_refine_diff_density_max 0.577
_refine_diff_density_min -0.365
_refine_diff_density_rms 0.075
_refine_ls_extinction_method none
_refine_ls_goodness_of_fit_ref 1.073
_refine_ls_hydrogen_treatment mixed
_refine_ls_matrix_type full
_refine_ls_number_parameters 282
_refine_ls_number_reflns 4620
_refine_ls_number_restraints 0
_refine_ls_restrained_S_all 1.073
_refine_ls_R_factor_all 0.0461
_refine_ls_R_factor_gt 0.0374
_refine_ls_shift/su_max 0.000
_refine_ls_shift/su_mean 0.000
_refine_ls_structure_factor_coef Fsqd
_refine_ls_weighting_details 'calc w=1/[\s^2^(Fo^2^)+(0.0650P)^2^+0.0000P] where P=(Fo^2^+2Fc^2^)/3'
_refine_ls_weighting_scheme calc
_refine_ls_wR_factor_gt 0.1028
_refine_ls_wR_factor_ref 0.1077
_reflns_number_gt 3820
_reflns_number_total 4620
_reflns_threshold_expression >2sigma(I)
_cod_data_source_file b308446a.txt
_cod_data_source_block 3
_cod_depositor_comments
;
The following automatic conversions were performed:
'_symmetry_cell_setting' value 'Triclinic' changed to 'triclinic'
according to '/home/saulius/struct/CIF-dictionaries/cif_core.dic'
dictionary named 'cif_core.dic' version 2.4.1 from 2010-06-29.

Automatic conversion script
Id: cif_fix_enum 1527 2010-12-29 10:47:43Z saulius 
;
_cod_original_sg_symbol_H-M P-1
_cod_database_code 7013467

loop_
_symmetry_equiv_pos_as_xyz
'x, y, z'
'-x, -y, -z'

loop_
_atom_site_label
_atom_site_type_symbol
_atom_site_fract_x
_atom_site_fract_y
_atom_site_fract_z
_atom_site_U_iso_or_equiv
_atom_site_adp_type
_atom_site_occupancy
_atom_site_symmetry_multiplicity
_atom_site_calc_flag
_atom_site_refinement_flags
_atom_site_disorder_assembly
_atom_site_disorder_group
Cu1 Cu 0.53959(3) 0.56425(3) 0.595484(19) 0.02338(11) Uani 1 1 d . . .
N1 N 0.6508(2) 0.6929(2) 0.47258(14) 0.0246(4) Uani 1 1 d . . .
O1S O 0.4459(3) 0.8205(2) 0.91321(17) 0.0550(6) Uani 1 1 d . . .
H1S H 0.4935 0.7936 0.8565 0.066 Uiso 1 1 calc R . .
C1S C 0.3804(5) 0.7118(3) 0.9880(3) 0.0635(10) Uani 1 1 d . . .
H1SA H 0.3353 0.6773 0.9464 0.095 Uiso 1 1 calc R . .
H1SB H 0.2990 0.7553 1.0417 0.095 Uiso 1 1 calc R . .
H1SC H 0.4623 0.6285 1.0268 0.095 Uiso 1 1 calc R . .
C2S C 0.797(2) 0.877(2) 0.6425(15) 0.087(5) Uiso 0.25 1 d P . .
H2SA H 0.8235 0.7698 0.6721 0.131 Uiso 0.25 1 calc PR . .
H2SB H 0.8926 0.9013 0.6100 0.131 Uiso 0.25 1 calc PR . .
H2SC H 0.7284 0.9136 0.5857 0.131 Uiso 0.25 1 calc PR . .
O2S O 0.7282(16) 0.9369(15) 0.7200(11) 0.101(4) Uiso 0.25 1 d P . .
H2S H 0.6402 0.9964 0.7046 0.121 Uiso 0.25 1 calc PR . .
C2 C 0.7966(3) 0.6288(3) 0.42572(19) 0.0299(5) Uani 1 1 d . . .
H2 H 0.8417 0.5245 0.4491 0.036 Uiso 1 1 calc R . .
C3 C 0.8826(3) 0.7086(3) 0.34551(19) 0.0303(5) Uani 1 1 d . . .
H3 H 0.9834 0.6593 0.3139 0.036 Uiso 1 1 calc R . .
C4 C 0.8194(3) 0.8627(3) 0.31144(17) 0.0251(5) Uani 1 1 d . . .
C5 C 0.6691(3) 0.9304(3) 0.35914(18) 0.0281(5) Uani 1 1 d . . .
H5 H 0.6226 1.0346 0.3380 0.034 Uiso 1 1 calc R . .
C6 C 0.5887(3) 0.8423(3) 0.43801(18) 0.0282(5) Uani 1 1 d . . .
H6 H 0.4862 0.8888 0.4689 0.034 Uiso 1 1 calc R . .
O7 O 1.0191(2) 0.8867(2) 0.15933(16) 0.0486(5) Uani 1 1 d . . .
C7 C 0.9177(3) 0.9480(3) 0.22480(18) 0.0300(5) Uani 1 1 d . . .
N7 N 0.8886(3) 1.0854(3) 0.22547(19) 0.0421(6) Uani 1 1 d . . .
H7A H 0.939(4) 1.142(4) 0.180(3) 0.050 Uiso 1 1 d . . .
H7B H 0.828(4) 1.117(3) 0.280(3) 0.050 Uiso 1 1 d . . .
N21 N 0.4278(2) 0.4443(2) 0.72652(14) 0.0257(4) Uani 1 1 d . . .
C22 C 0.2955(3) 0.5099(3) 0.78559(19) 0.0329(5) Uani 1 1 d . . .
H22 H 0.2549 0.6145 0.7657 0.039 Uiso 1 1 calc R . .
C23 C 0.2160(3) 0.4314(3) 0.87415(19) 0.0308(5) Uani 1 1 d . . .
H23 H 0.1238 0.4819 0.9139 0.037 Uiso 1 1 calc R . .
C24 C 0.2737(3) 0.2764(3) 0.90416(17) 0.0259(5) Uani 1 1 d . . .
C25 C 0.4119(3) 0.2078(3) 0.84446(18) 0.0307(5) Uani 1 1 d . . .
H25 H 0.4550 0.1034 0.8628 0.037 Uiso 1 1 calc R . .
C26 C 0.4856(3) 0.2946(3) 0.75766(18) 0.0305(5) Uani 1 1 d . . .
H26 H 0.5804 0.2470 0.7186 0.037 Uiso 1 1 calc R . .
O27 O 0.0691(2) 0.2607(2) 1.05578(16) 0.0473(5) Uani 1 1 d . . .
C27 C 0.1815(3) 0.1924(3) 0.99837(19) 0.0322(5) Uani 1 1 d . . .
N27 N 0.2266(3) 0.0472(3) 1.0150(2) 0.0416(6) Uani 1 1 d . . .
H27A H 0.174(4) 0.001(4) 1.057(3) 0.050 Uiso 1 1 d . . .
H27B H 0.285(4) 0.006(4) 0.968(3) 0.050 Uiso 1 1 d . . .
O31 O 0.36829(18) 0.62515(17) 0.50434(12) 0.0263(3) Uani 1 1 d . . .
C31 C 0.2576(3) 0.7443(3) 0.51719(18) 0.0293(5) Uani 1 1 d . . .
O32 O 0.2604(2) 0.8116(2) 0.57972(14) 0.0380(4) Uani 1 1 d . . .
C32 C 0.1226(4) 0.8016(4) 0.4520(3) 0.0656(10) Uani 1 1 d . . .
H32A H 0.0471 0.8917 0.4689 0.098 Uiso 1 1 calc R . .
H32B H 0.0724 0.7270 0.4719 0.098 Uiso 1 1 calc R . .
H32C H 0.1609 0.8235 0.3728 0.098 Uiso 1 1 calc R . .
O41 O 0.7143(2) 0.49748(19) 0.68134(13) 0.0320(4) Uani 1 1 d . . .
C41 C 0.6838(3) 0.5854(3) 0.7405(2) 0.0395(6) Uani 1 1 d . . .
O42 O 0.5613(2) 0.6946(2) 0.73859(16) 0.0496(5) Uani 1 1 d . . .
C42 C 0.8054(4) 0.5503(5) 0.8137(3) 0.0738(12) Uani 1 1 d . . .
H42A H 0.7704 0.6239 0.8546 0.111 Uiso 1 1 calc R . .
H42B H 0.9046 0.5524 0.7676 0.111 Uiso 1 1 calc R . .
H42C H 0.8192 0.4522 0.8659 0.111 Uiso 1 1 calc R . .

loop_
_atom_site_aniso_label
_atom_site_aniso_U_11
_atom_site_aniso_U_22
_atom_site_aniso_U_33
_atom_site_aniso_U_23
_atom_site_aniso_U_13
_atom_site_aniso_U_12
Cu1 0.02600(17) 0.02449(17) 0.01987(14) -0.00360(10) 0.00096(10) -0.01331(12)
N1 0.0272(10) 0.0249(10) 0.0226(8) -0.0058(7) 0.0021(7) -0.0135(8)
O1S 0.0710(15) 0.0437(12) 0.0474(11) -0.0244(10) 0.0074(10) -0.0151(11)
C1S 0.093(3) 0.0384(18) 0.0554(18) -0.0170(15) -0.0038(18) -0.0183(18)
C2 0.0277(12) 0.0236(12) 0.0361(12) -0.0068(9) 0.0009(10) -0.0107(10)
C3 0.0264(12) 0.0290(13) 0.0342(11) -0.0105(10) 0.0045(10) -0.0114(10)
C4 0.0272(12) 0.0295(12) 0.0227(10) -0.0090(9) 0.0029(9) -0.0159(10)
C5 0.0303(13) 0.0244(12) 0.0288(10) -0.0077(9) 0.0015(9) -0.0111(10)
C6 0.0277(12) 0.0259(12) 0.0295(11) -0.0085(9) 0.0044(9) -0.0115(10)
O7 0.0543(13) 0.0366(11) 0.0484(11) -0.0171(9) 0.0269(10) -0.0242(10)
C7 0.0349(13) 0.0319(13) 0.0235(10) -0.0056(9) 0.0043(9) -0.0182(11)
N7 0.0541(16) 0.0332(13) 0.0380(11) -0.0144(10) 0.0227(11) -0.0272(12)
N21 0.0306(10) 0.0263(10) 0.0189(8) -0.0050(7) 0.0027(7) -0.0130(8)
C22 0.0383(14) 0.0241(12) 0.0298(11) -0.0056(9) 0.0046(10) -0.0109(11)
C23 0.0328(13) 0.0243(12) 0.0298(11) -0.0088(9) 0.0070(10) -0.0095(10)
C24 0.0316(12) 0.0271(12) 0.0205(9) -0.0057(9) 0.0010(9) -0.0147(10)
C25 0.0340(13) 0.0222(12) 0.0285(11) -0.0042(9) 0.0028(10) -0.0082(10)
C26 0.0319(13) 0.0293(13) 0.0244(10) -0.0061(9) 0.0045(9) -0.0102(10)
O27 0.0563(13) 0.0315(10) 0.0458(10) -0.0153(8) 0.0272(9) -0.0225(9)
C27 0.0374(14) 0.0309(13) 0.0264(10) -0.0065(10) 0.0069(10) -0.0175(11)
N27 0.0469(15) 0.0295(12) 0.0402(12) -0.0096(10) 0.0200(11) -0.0199(11)
O31 0.0277(9) 0.0269(9) 0.0250(7) -0.0070(6) -0.0016(6) -0.0113(7)
C31 0.0291(12) 0.0316(13) 0.0278(10) -0.0080(9) 0.0009(9) -0.0139(11)
O32 0.0419(11) 0.0419(11) 0.0355(9) -0.0194(8) 0.0033(8) -0.0172(9)
C32 0.049(2) 0.060(2) 0.091(3) -0.0361(19) -0.0365(19) 0.0079(17)
O41 0.0316(9) 0.0388(10) 0.0272(8) -0.0120(7) -0.0033(7) -0.0113(8)
C41 0.0363(15) 0.0531(17) 0.0342(12) -0.0209(12) -0.0044(11) -0.0127(13)
O42 0.0456(12) 0.0538(13) 0.0519(11) -0.0296(10) -0.0120(9) -0.0028(10)
C42 0.059(2) 0.106(3) 0.072(2) -0.055(2) -0.0266(19) -0.006(2)

loop_
_atom_type_symbol
_atom_type_description
_atom_type_scat_dispersion_real
_atom_type_scat_dispersion_imag
_atom_type_scat_source
C C 0.0033 0.0016 'International Tables Vol C Tables 4.2.6.8 and 6.1.1.4'
H H 0.0000 0.0000 'International Tables Vol C Tables 4.2.6.8 and 6.1.1.4'
N N 0.0061 0.0033 'International Tables Vol C Tables 4.2.6.8 and 6.1.1.4'
O O 0.0106 0.0060 'International Tables Vol C Tables 4.2.6.8 and 6.1.1.4'
Cu Cu 0.3201 1.2651 'International Tables Vol C Tables 4.2.6.8 and 6.1.1.4'

loop_
_geom_angle_atom_site_label_1
_geom_angle_atom_site_label_2
_geom_angle_atom_site_label_3
_geom_angle
_geom_angle_site_symmetry_1
_geom_angle_site_symmetry_3
_geom_angle_publ_flag
O41 Cu1 O31 177.31(6) . . ?
O41 Cu1 N1 88.33(7) . . ?
O31 Cu1 N1 91.27(7) . . ?
O41 Cu1 N21 89.46(7) . . ?
O31 Cu1 N21 91.12(7) . . ?
N1 Cu1 N21 175.58(7) . . ?
C2 N1 C6 117.48(18) . . ?
C2 N1 Cu1 119.39(15) . . ?
C6 N1 Cu1 123.05(15) . . ?
N1 C2 C3 123.0(2) . . ?
C2 C3 C4 119.4(2) . . ?
C3 C4 C5 118.2(2) . . ?
C3 C4 C7 118.3(2) . . ?
C5 C4 C7 123.5(2) . . ?
C6 C5 C4 119.0(2) . . ?
N1 C6 C5 122.9(2) . . ?
O7 C7 N7 124.1(2) . . ?
O7 C7 C4 119.1(2) . . ?
N7 C7 C4 116.8(2) . . ?
C22 N21 C26 117.52(19) . . ?
C22 N21 Cu1 121.77(16) . . ?
C26 N21 Cu1 120.70(15) . . ?
N21 C22 C23 123.1(2) . . ?
C22 C23 C24 119.2(2) . . ?
C25 C24 C23 118.0(2) . . ?
C25 C24 C27 123.5(2) . . ?
C23 C24 C27 118.5(2) . . ?
C26 C25 C24 119.2(2) . . ?
N21 C26 C25 122.9(2) . . ?
O27 C27 N27 123.2(2) . . ?
O27 C27 C24 119.6(2) . . ?
N27 C27 C24 117.1(2) . . ?
C31 O31 Cu1 112.53(14) . . ?
O32 C31 O31 122.3(2) . . ?
O32 C31 C32 120.3(2) . . ?
O31 C31 C32 117.4(2) . . ?
C41 O41 Cu1 108.84(16) . . ?
O42 C41 O41 122.5(2) . . ?
O42 C41 C42 121.1(2) . . ?
O41 C41 C42 116.4(3) . . ?

loop_
_geom_bond_atom_site_label_1
_geom_bond_atom_site_label_2
_geom_bond_distance
_geom_bond_site_symmetry_2
_geom_bond_publ_flag
Cu1 O41 1.9591(17) . ?
Cu1 O31 1.9895(16) . ?
Cu1 N1 2.0227(18) . ?
Cu1 N21 2.0270(18) . ?
N1 C2 1.346(3) . ?
N1 C6 1.347(3) . ?
O1S C1S 1.419(4) . ?
C2S O2S 1.256(19) . ?
C2 C3 1.371(3) . ?
C3 C4 1.387(3) . ?
C4 C5 1.388(3) . ?
C4 C7 1.508(3) . ?
C5 C6 1.380(3) . ?
O7 C7 1.226(3) . ?
C7 N7 1.316(3) . ?
N21 C22 1.338(3) . ?
N21 C26 1.345(3) . ?
C22 C23 1.377(3) . ?
C23 C24 1.392(3) . ?
C24 C25 1.384(3) . ?
C24 C27 1.508(3) . ?
C25 C26 1.381(3) . ?
O27 C27 1.238(3) . ?
C27 N27 1.320(3) . ?
O31 C31 1.280(3) . ?
C31 O32 1.234(3) . ?
C31 C32 1.495(4) . ?
O41 C41 1.275(3) . ?
C41 O42 1.242(3) . ?
C41 C42 1.509(4) . ?

loop_
_geom_hbond_atom_site_label_D
_geom_hbond_atom_site_label_H
_geom_hbond_atom_site_label_A
_geom_hbond_distance_DH
_geom_hbond_distance_HA
_geom_hbond_distance_DA
_geom_hbond_angle_DHA
_geom_hbond_site_symmetry_A
N7 H7A O27 0.86(3) 2.08(3) 2.930(3) 172(3) 1_664
N7 H7B O32 0.86(3) 2.04(3) 2.879(3) 165(3) 2_676
N27 H27A O7 0.79(3) 2.11(3) 2.901(3) 174(3) 1_446
N27 H27B O1S 0.83(3) 2.11(3) 2.881(3) 154(3) 1_545
O1S H1S O42 0.83 1.95 2.754(3) 162.2 .

loop_
_geom_torsion_atom_site_label_1
_geom_torsion_atom_site_label_2
_geom_torsion_atom_site_label_3
_geom_torsion_atom_site_label_4
_geom_torsion
_geom_torsion_site_symmetry_1
_geom_torsion_site_symmetry_2
_geom_torsion_site_symmetry_3
_geom_torsion_site_symmetry_4
_geom_torsion_publ_flag
O41 Cu1 N1 C2 58.66(17) . . . . ?
O31 Cu1 N1 C2 -118.68(17) . . . . ?
N21 Cu1 N1 C2 118.6(9) . . . . ?
O41 Cu1 N1 C6 -118.13(18) . . . . ?
O31 Cu1 N1 C6 64.52(18) . . . . ?
N21 Cu1 N1 C6 -58.2(10) . . . . ?
C6 N1 C2 C3 -0.1(3) . . . . ?
Cu1 N1 C2 C3 -177.06(18) . . . . ?
N1 C2 C3 C4 1.2(4) . . . . ?
C2 C3 C4 C5 -1.1(3) . . . . ?
C2 C3 C4 C7 178.8(2) . . . . ?
C3 C4 C5 C6 0.0(3) . . . . ?
C7 C4 C5 C6 -179.9(2) . . . . ?
C2 N1 C6 C5 -1.1(3) . . . . ?
Cu1 N1 C6 C5 175.73(17) . . . . ?
C4 C5 C6 N1 1.2(4) . . . . ?
C3 C4 C7 O7 25.9(3) . . . . ?
C5 C4 C7 O7 -154.2(2) . . . . ?
C3 C4 C7 N7 -153.6(2) . . . . ?
C5 C4 C7 N7 26.2(3) . . . . ?
O41 Cu1 N21 C22 111.96(19) . . . . ?
O31 Cu1 N21 C22 -70.66(19) . . . . ?
N1 Cu1 N21 C22 52.1(10) . . . . ?
O41 Cu1 N21 C26 -67.53(18) . . . . ?
O31 Cu1 N21 C26 109.85(18) . . . . ?
N1 Cu1 N21 C26 -127.4(9) . . . . ?
C26 N21 C22 C23 -1.3(4) . . . . ?
Cu1 N21 C22 C23 179.24(19) . . . . ?
N21 C22 C23 C24 -0.5(4) . . . . ?
C22 C23 C24 C25 1.5(4) . . . . ?
C22 C23 C24 C27 -177.6(2) . . . . ?
C23 C24 C25 C26 -0.6(4) . . . . ?
C27 C24 C25 C26 178.3(2) . . . . ?
C22 N21 C26 C25 2.2(4) . . . . ?
Cu1 N21 C26 C25 -178.33(18) . . . . ?
C24 C25 C26 N21 -1.2(4) . . . . ?
C25 C24 C27 O27 172.0(2) . . . . ?
C23 C24 C27 O27 -9.1(4) . . . . ?
C25 C24 C27 N27 -8.1(4) . . . . ?
C23 C24 C27 N27 170.9(2) . . . . ?
O41 Cu1 O31 C31 -169.0(13) . . . . ?
N1 Cu1 O31 C31 -87.74(15) . . . . ?
N21 Cu1 O31 C31 88.54(15) . . . . ?
Cu1 O31 C31 O32 0.1(3) . . . . ?
Cu1 O31 C31 C32 179.5(2) . . . . ?
O31 Cu1 O41 C41 170.9(12) . . . . ?
N1 Cu1 O41 C41 89.59(18) . . . . ?
N21 Cu1 O41 C41 -86.58(18) . . . . ?
Cu1 O41 C41 O42 -0.7(3) . . . . ?
Cu1 O41 C41 C42 179.4(2) . . . . ?
